data_7035231
loop_
_publ_author_name
'Burt, Jennifer'
'Grantham, William'
'Levason, William'
'Reid, Gillian'

_publ_section_title
;
 Lead(ii) nitrate and hexafluorosilicate complexes with neutral
 diphosphine coordination.
;
_journal_issue 25
_journal_name_full 'Dalton transactions (Cambridge, England : 2003)'
_journal_page_first 11533
_journal_page_last 11541
_journal_paper_doi 10.1039/c5dt01448d
_journal_volume 44
_journal_year 2015
_chemical_formula_moiety 'C12 H32 O2 P4 Pb 2+, 2(B F4 1-), 0.5(C H3 N O2)'
_chemical_formula_sum 'C12.5 H33.5 B2 F8 N0.5 O3 P4 Pb'
_chemical_formula_weight 743.59
_chemical_name_systematic
;
 ?
;
_space_group_crystal_system orthorhombic
_space_group_IT_number 70
_space_group_name_Hall '-F 2uv 2vw'
_space_group_name_H-M_alt 'F d d d'
_symmetry_space_group_name_Hall '-F 2uv 2vw'
_symmetry_space_group_name_H-M 'F d d d :2'
_atom_sites_solution_hydrogens geom
_atom_sites_solution_primary direct
_atom_sites_solution_secondary difmap
_audit_creation_method SHELXL-97
_audit_update_record
;
2015-04-16 deposited with the CCDC.
2015-05-21 downloaded from the CCDC.
;
_cell_angle_alpha 90.00
_cell_angle_beta 90.00
_cell_angle_gamma 90.00
_cell_formula_units_Z 16
_cell_length_a 16.938(6)
_cell_length_b 24.212(9)
_cell_length_c 25.686(10)
_cell_measurement_reflns_used 5317
_cell_measurement_temperature 100(2)
_cell_measurement_theta_max 31.3
_cell_measurement_theta_min 2.4
_cell_volume 10534(7)
_computing_cell_refinement 'CrystalClear-SM Expert 2.0 r13 (Rigaku, 2011)'
_computing_data_collection 'CrystalClear-SM Expert 2.0 r13 (Rigaku, 2011)'
_computing_data_reduction 'CrystalClear-SM Expert 2.0 r13 (Rigaku, 2011)'
_computing_structure_refinement 'SHELXL-97 (Sheldrick, 2008)'
_computing_structure_solution 'SHELXS-97 (Sheldrick, 1997)'
_diffrn_ambient_temperature 100(2)
_diffrn_detector CCD
_diffrn_detector_area_resol_mean 28.5714
_diffrn_measured_fraction_theta_full 0.996
_diffrn_measured_fraction_theta_max 0.996
_diffrn_measurement_device
;
AFC12 (Right): Kappa 3 circle
;
_diffrn_measurement_device_type
;
Rigaku Saturn724+ (2x2 bin mode)
;
_diffrn_measurement_method 'profile data from \w-scans'
_diffrn_measurement_specimen_support Mitegen
_diffrn_radiation_monochromator Confocal
_diffrn_radiation_type MoK\a
_diffrn_radiation_wavelength 0.71073
_diffrn_reflns_av_R_equivalents 0.0281
_diffrn_reflns_av_sigmaI/netI 0.0306
_diffrn_reflns_limit_h_max 14
_diffrn_reflns_limit_h_min -22
_diffrn_reflns_limit_k_max 27
_diffrn_reflns_limit_k_min -31
_diffrn_reflns_limit_l_max 25
_diffrn_reflns_limit_l_min -33
_diffrn_reflns_number 11501
_diffrn_reflns_theta_full 27.50
_diffrn_reflns_theta_max 27.50
_diffrn_reflns_theta_min 2.80
_diffrn_source 'Rotating Anode'
_diffrn_source_current 55.0
_diffrn_source_power 2.5
_diffrn_source_voltage 45.0
_exptl_absorpt_coefficient_mu 6.719
_exptl_absorpt_correction_T_max 0.7299
_exptl_absorpt_correction_T_min 0.5530
_exptl_absorpt_correction_type multi-scan
_exptl_absorpt_process_details
;Jacobson, R.A. (1998). REQAB. Private communication to the 
 Rigaku Corporation, Tokyo, Japan. 
;
_exptl_crystal_colour colourless
_exptl_crystal_density_diffrn 1.875
_exptl_crystal_density_method 'not measured'
_exptl_crystal_description block
_exptl_crystal_F_000 5760
_exptl_crystal_size_max 0.10
_exptl_crystal_size_mid 0.07
_exptl_crystal_size_min 0.05
_refine_diff_density_max 1.635
_refine_diff_density_min -1.554
_refine_diff_density_rms 0.113
_refine_ls_extinction_method none
_refine_ls_goodness_of_fit_ref 1.146
_refine_ls_hydrogen_treatment constr
_refine_ls_matrix_type full
_refine_ls_number_parameters 212
_refine_ls_number_reflns 3021
_refine_ls_number_restraints 223
_refine_ls_restrained_S_all 1.124
_refine_ls_R_factor_all 0.0613
_refine_ls_R_factor_gt 0.0527
_refine_ls_shift/su_max 0.000
_refine_ls_shift/su_mean 0.000
_refine_ls_structure_factor_coef Fsqd
_refine_ls_weighting_details 'calc w=1/[\s^2^(Fo^2^)+(0.0317P)^2^+189.0746P] where P=(Fo^2^+2Fc^2^)/3'
_refine_ls_weighting_scheme calc
_refine_ls_wR_factor_gt 0.1033
_refine_ls_wR_factor_ref 0.1075
_reflns_number_gt 2685
_reflns_number_total 3021
_reflns_threshold_expression >2\s(I)
_cod_data_source_file c5dt01448d1.cif
_cod_data_source_block 13jebrwrg03
_cod_depositor_comments 'Adding full bibliography for 7035226--7035231.cif.'
_cod_original_formula_sum 'C12.50 H33.50 B2 F8 N0.50 O3 P4 Pb'
_cod_database_code 7035231

loop_
_symmetry_equiv_pos_as_xyz
'x, y, z'
'-x+3/4, -y+3/4, z'
'-x+3/4, y, -z+3/4'
'x, -y+3/4, -z+3/4'
'x, y+1/2, z+1/2'
'-x+3/4, -y+5/4, z+1/2'
'-x+3/4, y+1/2, -z+5/4'
'x, -y+5/4, -z+5/4'
'x+1/2, y, z+1/2'
'-x+5/4, -y+3/4, z+1/2'
'-x+5/4, y, -z+5/4'
'x+1/2, -y+3/4, -z+5/4'
'x+1/2, y+1/2, z'
'-x+5/4, -y+5/4, z'
'-x+5/4, y+1/2, -z+3/4'
'x+1/2, -y+5/4, -z+3/4'
'-x, -y, -z'
'x-3/4, y-3/4, -z'
'x-3/4, -y, z-3/4'
'-x, y-3/4, z-3/4'
'-x, -y+1/2, -z+1/2'
'x-3/4, y-1/4, -z+1/2'
'x-3/4, -y+1/2, z-1/4'
'-x, y-1/4, z-1/4'
'-x+1/2, -y, -z+1/2'
'x-1/4, y-3/4, -z+1/2'
'x-1/4, -y, z-1/4'
'-x+1/2, y-3/4, z-1/4'
'-x+1/2, -y+1/2, -z'
'x-1/4, y-1/4, -z'
'x-1/4, -y+1/2, z-3/4'
'-x+1/2, y-1/4, z-3/4'

loop_
_atom_site_label
_atom_site_type_symbol
_atom_site_fract_x
_atom_site_fract_y
_atom_site_fract_z
_atom_site_U_iso_or_equiv
_atom_site_adp_type
_atom_site_occupancy
_atom_site_symmetry_multiplicity
_atom_site_calc_flag
_atom_site_refinement_flags
_atom_site_disorder_assembly
_atom_site_disorder_group
Pb1 Pb 0.8750 0.3750 0.078880(14) 0.04998(14) Uani 1 2 d SU . .
P1 P 0.96539(12) 0.34891(10) 0.16625(8) 0.0587(5) Uani 1 1 d U . .
P2 P 0.94326(15) 0.52010(9) 0.07521(8) 0.0661(6) Uani 1 1 d DU . .
O1 O 0.9316(4) 0.4656(2) 0.0999(2) 0.0683(14) Uani 1 1 d U A .
C1 C 0.9038(6) 0.3516(6) 0.2233(3) 0.109(4) Uani 1 1 d U . .
H1A H 0.8743 0.3164 0.2261 0.130 Uiso 1 1 calc R . .
H1B H 0.9380 0.3548 0.2544 0.130 Uiso 1 1 calc R . .
C2 C 1.0132(6) 0.2821(4) 0.1695(4) 0.080(3) Uani 1 1 d U . .
H2A H 1.0462 0.2802 0.2008 0.120 Uiso 1 1 calc R . .
H2B H 1.0462 0.2768 0.1386 0.120 Uiso 1 1 calc R . .
H2C H 0.9730 0.2530 0.1710 0.120 Uiso 1 1 calc R . .
C3 C 1.0412(6) 0.3986(4) 0.1805(5) 0.095(3) Uani 1 1 d U . .
H3A H 1.0188 0.4359 0.1793 0.143 Uiso 1 1 calc R . .
H3B H 1.0835 0.3955 0.1546 0.143 Uiso 1 1 calc R . .
H3C H 1.0627 0.3915 0.2152 0.143 Uiso 1 1 calc R . .
C4 C 0.9623(5) 0.5160(3) 0.0064(3) 0.0557(18) Uani 1 1 d U . .
H4A H 0.9170 0.4978 -0.0109 0.067 Uiso 1 1 calc R . .
H4B H 0.9668 0.5538 -0.0079 0.067 Uiso 1 1 calc R . .
C5A C 0.8689(17) 0.5686(15) 0.088(2) 0.065(6) Uani 0.37(3) 1 d PDU A 1
H5A1 H 0.8840 0.6045 0.0739 0.098 Uiso 0.37(3) 1 calc PR A 1
H5A2 H 0.8618 0.5719 0.1261 0.098 Uiso 0.37(3) 1 calc PR A 1
H5A3 H 0.8193 0.5564 0.0724 0.098 Uiso 0.37(3) 1 calc PR A 1
C6A C 1.0086(13) 0.5702(9) 0.1015(8) 0.047(5) Uani 0.37(3) 1 d PDU A 1
H6A1 H 0.9966 0.5758 0.1384 0.070 Uiso 0.37(3) 1 calc PR A 1
H6A2 H 1.0021 0.6052 0.0827 0.070 Uiso 0.37(3) 1 calc PR A 1
H6A3 H 1.0631 0.5573 0.0978 0.070 Uiso 0.37(3) 1 calc PR A 1
F1A F 0.8986(16) 0.5622(17) 0.2219(13) 0.049(4) Uani 0.377(12) 1 d PDU B 1
F2A F 0.9641(16) 0.5722(12) 0.3002(7) 0.092(7) Uani 0.377(12) 1 d PDU B 1
F3A F 1.0045(11) 0.5126(7) 0.2431(10) 0.114(7) Uani 0.377(12) 1 d PDU B 1
F4A F 1.0185(9) 0.5994(7) 0.2247(4) 0.084(6) Uani 0.377(12) 1 d PDU B 1
B1A B 0.9687(11) 0.5625(6) 0.2479(8) 0.049(5) Uani 0.377(12) 1 d PDU B 1
C5B C 0.8549(11) 0.5616(8) 0.0803(11) 0.070(4) Uani 0.63(3) 1 d PDU A 2
H5B1 H 0.8105 0.5418 0.0646 0.104 Uiso 0.63(3) 1 calc PR A 2
H5B2 H 0.8629 0.5967 0.0620 0.104 Uiso 0.63(3) 1 calc PR A 2
H5B3 H 0.8436 0.5690 0.1171 0.104 Uiso 0.63(3) 1 calc PR A 2
C6B C 1.0368(10) 0.5433(10) 0.1031(6) 0.075(5) Uani 0.63(3) 1 d PDU A 2
H6B1 H 1.0315 0.5465 0.1409 0.113 Uiso 0.63(3) 1 calc PR A 2
H6B2 H 1.0508 0.5793 0.0884 0.113 Uiso 0.63(3) 1 calc PR A 2
H6B3 H 1.0783 0.5164 0.0948 0.113 Uiso 0.63(3) 1 calc PR A 2
F1B F 0.9120(11) 0.5550(12) 0.2189(10) 0.076(6) Uani 0.623(12) 1 d PDU B 2
F2B F 0.9600(10) 0.5937(4) 0.2915(5) 0.064(3) Uani 0.623(12) 1 d PDU B 2
F3B F 1.0408(4) 0.5466(4) 0.2368(3) 0.072(3) Uani 0.623(12) 1 d PDU B 2
F4B F 0.9493(6) 0.5016(3) 0.2812(4) 0.087(3) Uani 0.623(12) 1 d PDU B 2
B1B B 0.9668(7) 0.5502(4) 0.2574(5) 0.044(3) Uani 0.623(12) 1 d PDU B 2
N1 N 0.8750 0.3750 0.3750 0.117(7) Uiso 1 4 d SDU . .
O2 O 0.8411(11) 0.3311(7) 0.3803(11) 0.175(9) Uiso 0.50 1 d PDU . .
C7 C 0.7977(12) 0.3716(15) 0.3981(12) 0.065(8) Uiso 0.25 1 d PDU . .

loop_
_atom_site_aniso_label
_atom_site_aniso_U_11
_atom_site_aniso_U_22
_atom_site_aniso_U_33
_atom_site_aniso_U_23
_atom_site_aniso_U_13
_atom_site_aniso_U_12
Pb1 0.0594(3) 0.0554(2) 0.0351(2) 0.000 0.000 -0.00500(19)
P1 0.0509(11) 0.0762(13) 0.0491(11) -0.0027(10) -0.0096(9) -0.0083(10)
P2 0.0960(16) 0.0668(13) 0.0356(9) -0.0057(9) 0.0031(11) -0.0337(12)
O1 0.090(4) 0.067(3) 0.048(3) -0.001(2) -0.006(3) -0.014(3)
C1 0.094(7) 0.188(13) 0.043(4) 0.019(6) -0.003(4) 0.015(6)
C2 0.088(6) 0.070(5) 0.083(6) 0.005(5) -0.033(5) -0.011(4)
C3 0.072(6) 0.077(5) 0.137(9) 0.001(6) -0.045(6) -0.009(5)
C4 0.085(5) 0.043(4) 0.039(3) 0.004(3) -0.009(3) -0.016(3)
C5A 0.075(8) 0.061(9) 0.061(10) -0.007(8) -0.005(8) -0.025(7)
C6A 0.056(8) 0.038(7) 0.046(7) -0.008(6) -0.005(7) 0.012(6)
F1A 0.060(9) 0.044(8) 0.042(8) 0.005(6) -0.009(7) 0.016(7)
F2A 0.057(11) 0.19(2) 0.031(6) -0.003(10) -0.001(6) -0.022(16)
F3A 0.076(12) 0.072(9) 0.196(19) -0.016(11) -0.033(12) 0.034(8)
F4A 0.107(11) 0.101(11) 0.043(6) 0.005(7) -0.008(7) -0.055(9)
B1A 0.050(10) 0.061(11) 0.038(9) 0.005(10) 0.004(9) 0.009(9)
C5B 0.120(9) 0.032(6) 0.058(11) -0.019(6) 0.009(8) -0.024(7)
C6B 0.092(7) 0.082(9) 0.051(6) -0.019(6) 0.000(6) -0.019(6)
F1B 0.066(7) 0.084(13) 0.079(9) 0.001(7) -0.021(7) 0.006(8)
F2B 0.068(6) 0.045(4) 0.078(8) -0.023(4) 0.005(6) 0.016(4)
F3B 0.049(4) 0.101(8) 0.066(5) -0.022(5) 0.007(4) 0.010(4)
F4B 0.130(8) 0.044(4) 0.087(6) 0.014(4) 0.015(5) 0.014(4)
B1B 0.050(6) 0.034(6) 0.047(8) -0.003(5) 0.001(5) 0.011(6)

loop_
_atom_type_symbol
_atom_type_description
_atom_type_scat_dispersion_real
_atom_type_scat_dispersion_imag
_atom_type_scat_source
C C 0.0033 0.0016 'International Tables Vol C Tables 4.2.6.8 and 6.1.1.4'
H H 0.0000 0.0000 'International Tables Vol C Tables 4.2.6.8 and 6.1.1.4'
B B 0.0013 0.0007 'International Tables Vol C Tables 4.2.6.8 and 6.1.1.4'
N N 0.0061 0.0033 'International Tables Vol C Tables 4.2.6.8 and 6.1.1.4'
O O 0.0106 0.0060 'International Tables Vol C Tables 4.2.6.8 and 6.1.1.4'
F F 0.0171 0.0103 'International Tables Vol C Tables 4.2.6.8 and 6.1.1.4'
P P 0.1023 0.0942 'International Tables Vol C Tables 4.2.6.8 and 6.1.1.4'
Pb Pb -3.3944 10.1111 'International Tables Vol C Tables 4.2.6.8 and 6.1.1.4'

loop_
_geom_angle_atom_site_label_1
_geom_angle_atom_site_label_2
_geom_angle_atom_site_label_3
_geom_angle
_geom_angle_site_symmetry_1
_geom_angle_site_symmetry_3
O1 Pb1 O1 154.5(3) . 2_655
O1 Pb1 P1 79.09(14) . .
O1 Pb1 P1 80.48(14) 2_655 .
O1 Pb1 P1 80.48(14) . 2_655
O1 Pb1 P1 79.09(14) 2_655 2_655
P1 Pb1 P1 72.86(9) . 2_655
C3 P1 C1 103.0(6) . .
C3 P1 C2 105.6(5) . .
C1 P1 C2 104.7(5) . .
C3 P1 Pb1 113.8(4) . .
C1 P1 Pb1 109.2(3) . .
C2 P1 Pb1 119.0(3) . .
O1 P2 C5A 114.7(18) . .
O1 P2 C6A 122.0(8) . .
C5A P2 C6A 85.3(16) . .
O1 P2 C4 113.4(3) . .
C5A P2 C4 110.8(18) . .
C6A P2 C4 107.4(8) . .
O1 P2 C5B 110.8(9) . .
C5A P2 C5B 11.3(16) . .
C6A P2 C5B 96.2(12) . .
C4 P2 C5B 104.5(10) . .
O1 P2 C6B 102.8(8) . .
C5A P2 C6B 110.0(16) . .
C6A P2 C6B 25.9(7) . .
C4 P2 C6B 104.2(6) . .
C5B P2 C6B 121.2(12) . .
P2 O1 Pb1 139.1(3) . .
C1 C1 P1 113.9(7) 2_655 .
C1 C1 H1A 108.8 2_655 .
P1 C1 H1A 108.8 . .
C1 C1 H1B 108.8 2_655 .
P1 C1 H1B 108.8 . .
H1A C1 H1B 107.7 . .
P1 C2 H2A 109.5 . .
P1 C2 H2B 109.5 . .
H2A C2 H2B 109.5 . .
P1 C2 H2C 109.5 . .
H2A C2 H2C 109.5 . .
H2B C2 H2C 109.5 . .
P1 C3 H3A 109.5 . .
P1 C3 H3B 109.5 . .
H3A C3 H3B 109.5 . .
P1 C3 H3C 109.5 . .
H3A C3 H3C 109.5 . .
H3B C3 H3C 109.5 . .
C4 C4 P2 112.9(7) 17_765 .
C4 C4 H4A 109.0 17_765 .
P2 C4 H4A 109.0 . .
C4 C4 H4B 109.0 17_765 .
P2 C4 H4B 109.0 . .
H4A C4 H4B 107.8 . .
P2 C5A H5A1 109.5 . .
P2 C5A H5A2 109.5 . .
P2 C5A H5A3 109.5 . .
P2 C6A H6A1 109.5 . .
P2 C6A H6A2 109.5 . .
P2 C6A H6A3 109.5 . .
F3A B1A F1A 110(2) . .
F3A B1A F4A 105.5(17) . .
F1A B1A F4A 109(2) . .
F3A B1A F2A 106(2) . .
F1A B1A F2A 116(2) . .
F4A B1A F2A 110.7(18) . .
P2 C5B H5B1 109.5 . .
P2 C5B H5B2 109.5 . .
H5B1 C5B H5B2 109.5 . .
P2 C5B H5B3 109.5 . .
H5B1 C5B H5B3 109.5 . .
H5B2 C5B H5B3 109.5 . .
P2 C6B H6B1 109.5 . .
P2 C6B H6B2 109.5 . .
H6B1 C6B H6B2 109.5 . .
P2 C6B H6B3 109.5 . .
H6B1 C6B H6B3 109.5 . .
H6B2 C6B H6B3 109.5 . .
F1B B1B F4B 104.5(15) . .
F1B B1B F3B 110.6(13) . .
F4B B1B F3B 108.6(10) . .
F1B B1B F2B 110.0(16) . .
F4B B1B F2B 110.9(9) . .
F3B B1B F2B 111.9(11) . .
O2 N1 O2 58(2) 3_655 .
O2 N1 O2 167(3) 3_655 4
O2 N1 O2 124(2) . 4
O2 N1 O2 124(2) 3_655 2_655
O2 N1 O2 167(3) . 2_655
O2 N1 O2 58(2) 4 2_655
O2 N1 C7 115.7(19) 3_655 4
O2 N1 C7 70.5(18) . 4
O2 N1 C7 58.3(16) 4 4
O2 N1 C7 115.3(19) 2_655 4
O2 N1 C7 115.3(19) 3_655 .
O2 N1 C7 58.3(16) . .
O2 N1 C7 70.5(18) 4 .
O2 N1 C7 115.7(19) 2_655 .
C7 N1 C7 49(3) 4 .
O2 N1 C7 58.3(16) 3_655 3_655
O2 N1 C7 115.3(19) . 3_655
O2 N1 C7 115.7(19) 4 3_655
O2 N1 C7 70.5(18) 2_655 3_655
C7 N1 C7 131(3) 4 3_655
C7 N1 C7 174(3) . 3_655
O2 N1 C7 70.5(18) 3_655 2_655
O2 N1 C7 115.7(19) . 2_655
O2 N1 C7 115.3(19) 4 2_655
O2 N1 C7 58.3(16) 2_655 2_655
C7 N1 C7 174(3) 4 2_655
C7 N1 C7 131(3) . 2_655
C7 N1 C7 49(3) 3_655 2_655
O2 O2 N1 60.9(10) 3_655 .
O2 O2 C7 128.9(16) 3_655 .
N1 O2 C7 69.5(14) . .
O2 O2 C7 111(2) 3_655 4
N1 O2 C7 61.6(13) . 4
C7 O2 C7 49(3) . 4
C7 C7 O2 76(3) 4 .
C7 C7 N1 65.4(13) 4 .
O2 C7 N1 52.2(10) . .
C7 C7 O2 55(2) 4 4
O2 C7 O2 97.1(16) . 4
N1 C7 O2 47.9(9) . 4

loop_
_geom_bond_atom_site_label_1
_geom_bond_atom_site_label_2
_geom_bond_distance
_geom_bond_site_symmetry_2
Pb1 O1 2.454(6) .
Pb1 O1 2.454(6) 2_655
Pb1 P1 2.789(2) .
Pb1 P1 2.789(2) 2_655
P1 C3 1.797(9) .
P1 C1 1.799(10) .
P1 C2 1.812(9) .
P2 O1 1.478(6) .
P2 C5A 1.754(18) .
P2 C6A 1.775(14) .
P2 C4 1.800(7) .
P2 C5B 1.807(14) .
P2 C6B 1.827(13) .
C1 C1 1.50(2) 2_655
C1 H1A 0.9900 .
C1 H1B 0.9900 .
C2 H2A 0.9800 .
C2 H2B 0.9800 .
C2 H2C 0.9800 .
C3 H3A 0.9800 .
C3 H3B 0.9800 .
C3 H3C 0.9800 .
C4 C4 1.528(16) 17_765
C4 H4A 0.9900 .
C4 H4B 0.9900 .
C5A H5A1 0.9800 .
C5A H5A2 0.9800 .
C5A H5A3 0.9800 .
C6A H6A1 0.9800 .
C6A H6A2 0.9800 .
C6A H6A3 0.9800 .
F1A B1A 1.363(10) .
F2A B1A 1.366(10) .
F3A B1A 1.357(10) .
F4A B1A 1.366(10) .
C5B H5B1 0.9800 .
C5B H5B2 0.9800 .
C5B H5B3 0.9800 .
C6B H6B1 0.9800 .
C6B H6B2 0.9800 .
C6B H6B3 0.9800 .
F1B B1B 1.360(9) .
F2B B1B 1.375(8) .
F3B B1B 1.363(8) .
F4B B1B 1.361(9) .
N1 O2 1.215(15) 3_655
N1 O2 1.215(15) .
N1 O2 1.215(15) 4
N1 O2 1.215(15) 2_655
N1 C7 1.440(17) 4
N1 C7 1.440(17) .
N1 C7 1.440(17) 3_655
N1 C7 1.440(17) 2_655
O2 O2 1.18(4) 3_655
O2 C7 1.31(3) .
O2 C7 1.54(3) 4
C7 C7 1.20(6) 4
C7 O2 1.54(3) 4

loop_
_geom_torsion_atom_site_label_1
_geom_torsion_atom_site_label_2
_geom_torsion_atom_site_label_3
_geom_torsion_atom_site_label_4
_geom_torsion
_geom_torsion_site_symmetry_3
_geom_torsion_site_symmetry_4
P1 C1 C1 P1 54.2(18) 2_655 2_655
P2 C4 C4 P2 180.000(1) 17_765 17_765
